data_4122414
loop_
_publ_author_name
'Nicolaou, K. C.'
'Hale, Christopher R. H.'
'Nilewski, Christian'
'Ioannidou, Heraklidia A.'
'ElMarrouni, Abdelatif'
'Nilewski, Lizanne G.'
'Beabout, Kathryn'
'Wang, Tim T.'
'Shamoo, Yousif'

_publ_section_title
;
 Total synthesis of viridicatumtoxin B and analogues thereof: strategy
 evolution, structural revision, and biological evaluation.
;
_journal_issue 34
_journal_name_full 'Journal of the American Chemical Society'
_journal_page_first 12137
_journal_page_last 12160
_journal_paper_doi 10.1021/ja506472u
_journal_volume 136
_journal_year 2014
_chemical_formula_sum 'C27 H23 N O6'
_chemical_formula_weight 457.46
_chemical_name_systematic
; 
 ? 
;
_space_group_IT_number 14
_symmetry_cell_setting monoclinic
_symmetry_space_group_name_Hall '-P 2ybc'
_symmetry_space_group_name_H-M 'P 1 21/c 1'
_atom_sites_solution_hydrogens geom
_atom_sites_solution_primary direct
_atom_sites_solution_secondary difmap
_audit_creation_method SHELXL-97
_cell_angle_alpha 90.00
_cell_angle_beta 105.0810(10)
_cell_angle_gamma 90.00
_cell_formula_units_Z 4
_cell_length_a 11.7311(11)
_cell_length_b 23.326(2)
_cell_length_c 8.5134(8)
_cell_measurement_reflns_used 4548
_cell_measurement_temperature 296(2)
_cell_measurement_theta_max 23.44
_cell_measurement_theta_min 2.51
_cell_volume 2249.4(4)
_computing_cell_refinement 'Bruker SAINT'
_computing_data_collection 'Bruker APEX2'
_computing_data_reduction 'Bruker SAINT'
_computing_molecular_graphics 'Bruker SHELXTL'
_computing_publication_material 'Bruker SHELXTL'
_computing_structure_refinement 'SHELXL-97 (Sheldrick, 2008)'
_computing_structure_solution 'SHELXS-97 (Sheldrick, 2008)'
_diffrn_ambient_temperature 296(2)
_diffrn_measured_fraction_theta_full 0.999
_diffrn_measured_fraction_theta_max 0.999
_diffrn_measurement_device_type 'Bruker APEX-I CCD'
_diffrn_measurement_method '\f and \w scans'
_diffrn_radiation_monochromator graphite
_diffrn_radiation_source 'fine-focus sealed tube'
_diffrn_radiation_type MoK\a
_diffrn_radiation_wavelength 0.71073
_diffrn_reflns_av_R_equivalents 0.0380
_diffrn_reflns_av_sigmaI/netI 0.0278
_diffrn_reflns_limit_h_max 13
_diffrn_reflns_limit_h_min -13
_diffrn_reflns_limit_k_max 27
_diffrn_reflns_limit_k_min -27
_diffrn_reflns_limit_l_max 10
_diffrn_reflns_limit_l_min -10
_diffrn_reflns_number 22449
_diffrn_reflns_theta_full 25.00
_diffrn_reflns_theta_max 25.00
_diffrn_reflns_theta_min 2.00
_exptl_absorpt_coefficient_mu 0.096
_exptl_absorpt_correction_T_max 0.9962
_exptl_absorpt_correction_T_min 0.9755
_exptl_absorpt_correction_type multi-scan
_exptl_absorpt_process_details 'SADABS (Sheldrick, 1999)'
_exptl_crystal_colour Colorless
_exptl_crystal_density_diffrn 1.351
_exptl_crystal_density_meas ?
_exptl_crystal_density_method 'not measured'
_exptl_crystal_description Plate-like
_exptl_crystal_F_000 960
_exptl_crystal_size_max 0.26
_exptl_crystal_size_mid 0.04
_exptl_crystal_size_min 0.04
_refine_diff_density_max 0.173
_refine_diff_density_min -0.168
_refine_diff_density_rms 0.037
_refine_ls_extinction_coef 0.0043(13)
_refine_ls_extinction_expression Fc^*^=kFc[1+0.001xFc^2^\l^3^/sin(2\q)]^-1/4^
_refine_ls_extinction_method SHELXL
_refine_ls_goodness_of_fit_ref 0.987
_refine_ls_hydrogen_treatment constr
_refine_ls_matrix_type full
_refine_ls_number_parameters 310
_refine_ls_number_reflns 3948
_refine_ls_number_restraints 0
_refine_ls_restrained_S_all 0.987
_refine_ls_R_factor_all 0.0683
_refine_ls_R_factor_gt 0.0492
_refine_ls_shift/su_max 0.001
_refine_ls_shift/su_mean 0.000
_refine_ls_structure_factor_coef Fsqd
_refine_ls_weighting_details 'calc w=1/[\s^2^(Fo^2^)+(0.1000P)^2^+0.4589P] where P=(Fo^2^+2Fc^2^)/3'
_refine_ls_weighting_scheme calc
_refine_ls_wR_factor_gt 0.1443
_refine_ls_wR_factor_ref 0.1681
_reflns_number_gt 2965
_reflns_number_total 3948
_reflns_threshold_expression >2sigma(I)
_cod_data_source_file ja506472u_si_002.cif
_cod_data_source_block cn135_0ma
_cod_depositor_comments
;
The following automatic conversions were performed:

'_symmetry_cell_setting' value 'Monoclinic' changed to 'monoclinic'
according to
/usr/data/users/saulius/crontab/automatic-downloads/rss-feeds/ACS/lib/dictionaries/cif_core.dic
dictionary named 'cif_core.dic' version 2.4.2 from
2011-04-26.

'_exptl_absorpt_correction_type' value 'Multi-scan'
changed to 'multi-scan' according to
/usr/data/users/saulius/crontab/automatic-downloads/rss-feeds/ACS/lib/dictionaries/cif_core.dic
dictionary named 'cif_core.dic' version 2.4.2 from 2011-04-26.

Automatic conversion script
Id: cif_fix_values 2281 2013-09-26 08:29:07Z andrius 

 Adding full bibliography for 4122414--4122415.cif.

 Adding full bibliography for 4122414--4122415.cif.

The following automatic conversions were performed:

'_exptl_crystal_density_meas' value 'not measured' was changed to '?'
- the value is perceived as not measured.

Automatic conversion script
Id: cif_fix_values 3008 2015-01-20 13:52:24Z robertas 
;
_cod_original_sg_symbol_H-M P2(1)/c
_cod_database_code 4122414

loop_
_symmetry_equiv_pos_as_xyz
'x, y, z'
'-x, y+1/2, -z+1/2'
'-x, -y, -z'
'x, -y-1/2, z-1/2'

loop_
_atom_site_label
_atom_site_type_symbol
_atom_site_fract_x
_atom_site_fract_y
_atom_site_fract_z
_atom_site_U_iso_or_equiv
_atom_site_adp_type
_atom_site_occupancy
_atom_site_symmetry_multiplicity
_atom_site_calc_flag
_atom_site_refinement_flags
O1 O 0.04577(14) 0.06606(7) 0.5593(2) 0.0588(4) Uani 1 1 d .
O2 O 0.02053(16) 0.06626(8) 0.8022(2) 0.0713(5) Uani 1 1 d .
O3 O 0.45750(15) 0.07386(7) 1.0098(2) 0.0645(5) Uani 1 1 d .
O4 O 0.13237(14) 0.27751(7) 0.6605(2) 0.0660(5) Uani 1 1 d .
O5 O 0.45857(12) 0.18996(6) 0.99850(17) 0.0470(4) Uani 1 1 d .
O6 O 0.40777(14) 0.31812(6) 0.90255(19) 0.0547(4) Uani 1 1 d .
N1 N 0.22065(18) 0.31973(8) 0.7250(3) 0.0622(6) Uani 1 1 d .
C1 C 0.1123(2) 0.06931(10) 0.7231(3) 0.0518(6) Uani 1 1 d .
C2 C 0.1911(2) 0.01834(10) 0.7675(3) 0.0653(7) Uani 1 1 d .
H2 H 0.1605 -0.0174 0.7308 0.078 Uiso 1 1 calc R
C3 C 0.3008(2) 0.02102(10) 0.8549(3) 0.0607(6) Uani 1 1 d .
H3 H 0.3434 -0.0129 0.8794 0.073 Uiso 1 1 calc R
C4 C 0.3597(2) 0.07515(9) 0.9162(3) 0.0472(5) Uani 1 1 d .
C5 C 0.29566(18) 0.12943(9) 0.8566(2) 0.0431(5) Uani 1 1 d .
C6 C 0.17850(18) 0.12638(9) 0.7573(3) 0.0465(5) Uani 1 1 d .
C7 C 0.1167(2) 0.17432(10) 0.6893(3) 0.0546(6) Uani 1 1 d .
H7 H 0.0395 0.1720 0.6248 0.066 Uiso 1 1 calc R
C8 C 0.17534(19) 0.22590(9) 0.7218(3) 0.0509(6) Uani 1 1 d .
C9 C 0.28759(18) 0.23162(9) 0.8219(3) 0.0449(5) Uani 1 1 d .
C10 C 0.35048(17) 0.18311(8) 0.8931(2) 0.0412(5) Uani 1 1 d .
C11 C 0.30914(19) 0.29206(9) 0.8185(3) 0.0497(5) Uani 1 1 d .
C12 C 0.1135(3) 0.06405(13) 0.4444(3) 0.0716(7) Uani 1 1 d .
H12A H 0.1514 0.1004 0.4418 0.107 Uiso 1 1 calc R
H12B H 0.0628 0.0558 0.3387 0.107 Uiso 1 1 calc R
H12C H 0.1723 0.0346 0.4745 0.107 Uiso 1 1 calc R
C13 C 0.0516(3) 0.07834(16) 0.9706(4) 0.0949(11) Uani 1 1 d .
H13A H 0.1200 0.0564 1.0235 0.142 Uiso 1 1 calc R
H13B H -0.0129 0.0684 1.0154 0.142 Uiso 1 1 calc R
H13C H 0.0687 0.1185 0.9872 0.142 Uiso 1 1 calc R
C14 C 0.5545(2) 0.19244(13) 0.9210(3) 0.0624(7) Uani 1 1 d .
H14A H 0.5422 0.2239 0.8441 0.075 Uiso 1 1 calc R
H14B H 0.5579 0.1571 0.8624 0.075 Uiso 1 1 calc R
C15 C 0.66705(19) 0.20088(10) 1.0491(3) 0.0524(6) Uani 1 1 d .
C16 C 0.7457(3) 0.15687(14) 1.0975(4) 0.0857(9) Uani 1 1 d .
H16 H 0.7287 0.1205 1.0530 0.103 Uiso 1 1 calc R
C17 C 0.8520(3) 0.1673(2) 1.2149(5) 0.1089(13) Uani 1 1 d .
H17 H 0.9058 0.1377 1.2489 0.131 Uiso 1 1 calc R
C18 C 0.8769(3) 0.2209(2) 1.2795(4) 0.0987(12) Uani 1 1 d .
H18 H 0.9478 0.2278 1.3566 0.118 Uiso 1 1 calc R
C19 C 0.7992(3) 0.26339(18) 1.2319(4) 0.0926(10) Uani 1 1 d .
H19 H 0.8158 0.2997 1.2769 0.111 Uiso 1 1 calc R
C20 C 0.6958(2) 0.25375(13) 1.1178(3) 0.0713(7) Uani 1 1 d .
H20 H 0.6431 0.2839 1.0856 0.086 Uiso 1 1 calc R
C21 C 0.4177(2) 0.37811(10) 0.8580(3) 0.0627(7) Uani 1 1 d .
H21A H 0.3473 0.3991 0.8627 0.075 Uiso 1 1 calc R
H21B H 0.4268 0.3807 0.7481 0.075 Uiso 1 1 calc R
C22 C 0.5231(2) 0.40276(9) 0.9755(3) 0.0530(6) Uani 1 1 d .
C23 C 0.6348(3) 0.39444(12) 0.9552(4) 0.0764(8) Uani 1 1 d .
H23 H 0.6446 0.3735 0.8667 0.092 Uiso 1 1 calc R
C24 C 0.7325(3) 0.41723(15) 1.0661(5) 0.0951(11) Uani 1 1 d .
H24 H 0.8079 0.4110 1.0533 0.114 Uiso 1 1 calc R
C26 C 0.6074(3) 0.45865(13) 1.2125(3) 0.0835(9) Uani 1 1 d .
H26 H 0.5974 0.4810 1.2984 0.100 Uiso 1 1 calc R
C27 C 0.5105(3) 0.43539(11) 1.1034(3) 0.0652(7) Uani 1 1 d .
H27 H 0.4355 0.4420 1.1170 0.078 Uiso 1 1 calc R
C25 C 0.7173(3) 0.44902(15) 1.1946(4) 0.0895(10) Uani 1 1 d .
H25 H 0.7827 0.4640 1.2698 0.107 Uiso 1 1 calc R

loop_
_atom_site_aniso_label
_atom_site_aniso_U_11
_atom_site_aniso_U_22
_atom_site_aniso_U_33
_atom_site_aniso_U_23
_atom_site_aniso_U_13
_atom_site_aniso_U_12
O1 0.0466(9) 0.0625(10) 0.0626(10) -0.0121(8) 0.0060(8) -0.0078(7)
O2 0.0625(11) 0.0808(13) 0.0739(11) -0.0169(9) 0.0236(9) -0.0299(9)
O3 0.0562(10) 0.0514(10) 0.0744(11) 0.0031(8) -0.0035(9) 0.0095(7)
O4 0.0482(9) 0.0455(9) 0.0892(12) 0.0072(8) -0.0090(8) 0.0021(7)
O5 0.0353(8) 0.0514(9) 0.0504(8) 0.0036(6) 0.0041(6) -0.0044(6)
O6 0.0545(9) 0.0381(8) 0.0633(10) 0.0060(7) 0.0008(8) -0.0075(7)
N1 0.0540(12) 0.0416(11) 0.0805(14) 0.0037(10) -0.0011(11) -0.0024(9)
C1 0.0456(12) 0.0468(13) 0.0608(13) -0.0042(10) 0.0095(10) -0.0109(10)
C2 0.0696(17) 0.0403(13) 0.0787(17) -0.0008(12) 0.0062(14) -0.0103(11)
C3 0.0681(16) 0.0376(12) 0.0713(16) 0.0043(10) 0.0092(13) 0.0018(11)
C4 0.0463(12) 0.0434(12) 0.0493(12) 0.0032(9) 0.0076(10) 0.0026(9)
C5 0.0407(11) 0.0389(12) 0.0481(11) 0.0022(9) 0.0086(9) -0.0001(8)
C6 0.0392(11) 0.0425(12) 0.0546(12) -0.0023(9) 0.0067(9) -0.0035(9)
C7 0.0379(11) 0.0506(13) 0.0664(14) -0.0015(11) -0.0025(10) -0.0006(10)
C8 0.0421(12) 0.0400(12) 0.0655(14) 0.0060(10) 0.0051(10) 0.0053(9)
C9 0.0389(11) 0.0405(12) 0.0517(12) 0.0013(9) 0.0054(9) -0.0016(9)
C10 0.0345(10) 0.0418(11) 0.0453(11) 0.0024(9) 0.0065(9) 0.0007(8)
C11 0.0452(12) 0.0432(12) 0.0569(13) 0.0012(10) 0.0063(10) -0.0030(10)
C12 0.0682(17) 0.0839(19) 0.0618(15) -0.0055(14) 0.0154(13) 0.0025(14)
C13 0.100(2) 0.114(3) 0.077(2) -0.0231(18) 0.0347(18) -0.040(2)
C14 0.0445(13) 0.0868(18) 0.0562(13) -0.0016(12) 0.0134(11) -0.0054(12)
C15 0.0366(11) 0.0624(14) 0.0567(13) 0.0043(11) 0.0092(10) -0.0021(10)
C16 0.0630(18) 0.0727(19) 0.114(2) 0.0121(17) 0.0096(17) 0.0056(15)
C17 0.059(2) 0.128(3) 0.127(3) 0.043(3) 0.002(2) 0.027(2)
C18 0.0525(18) 0.160(4) 0.074(2) 0.008(2) -0.0002(15) -0.023(2)
C19 0.069(2) 0.121(3) 0.083(2) -0.028(2) 0.0110(17) -0.022(2)
C20 0.0602(15) 0.0756(19) 0.0753(17) -0.0091(14) 0.0125(13) 0.0034(14)
C21 0.0669(16) 0.0418(13) 0.0713(16) 0.0088(11) 0.0037(13) -0.0088(11)
C22 0.0585(14) 0.0380(12) 0.0607(14) 0.0049(10) 0.0125(11) -0.0088(10)
C23 0.0669(18) 0.0693(18) 0.097(2) -0.0109(15) 0.0283(16) -0.0079(14)
C24 0.0531(17) 0.088(2) 0.141(3) 0.011(2) 0.0195(19) -0.0121(16)
C26 0.113(3) 0.0715(19) 0.0596(16) -0.0030(14) 0.0113(17) -0.0195(18)
C27 0.0735(17) 0.0604(16) 0.0614(15) 0.0034(12) 0.0173(13) -0.0078(13)
C25 0.085(2) 0.075(2) 0.091(2) 0.0098(17) -0.0084(19) -0.0296(18)

loop_
_atom_type_symbol
_atom_type_description
_atom_type_scat_dispersion_real
_atom_type_scat_dispersion_imag
_atom_type_scat_source
C C 0.0033 0.0016 'International Tables Vol C Tables 4.2.6.8 and 6.1.1.4'
H H 0.0000 0.0000 'International Tables Vol C Tables 4.2.6.8 and 6.1.1.4'
N N 0.0061 0.0033 'International Tables Vol C Tables 4.2.6.8 and 6.1.1.4'
O O 0.0106 0.0060 'International Tables Vol C Tables 4.2.6.8 and 6.1.1.4'

loop_
_geom_angle_atom_site_label_1
_geom_angle_atom_site_label_2
_geom_angle_atom_site_label_3
_geom_angle
C1 O1 C12 114.84(19)
C13 O2 C1 116.5(2)
C8 O4 N1 107.70(16)
C10 O5 C14 113.99(16)
C11 O6 C21 114.36(17)
C11 N1 O4 105.98(18)
O1 C1 O2 100.01(17)
O1 C1 C2 110.73(19)
O2 C1 C2 109.8(2)
O1 C1 C6 110.93(18)
O2 C1 C6 111.42(18)
C2 C1 C6 113.22(19)
C3 C2 C1 123.9(2)
C2 C3 C4 123.0(2)
O3 C4 C3 119.2(2)
O3 C4 C5 123.4(2)
C3 C4 C5 117.41(19)
C10 C5 C6 119.63(18)
C10 C5 C4 121.33(18)
C6 C5 C4 119.01(18)
C7 C6 C5 122.28(19)
C7 C6 C1 116.17(19)
C5 C6 C1 121.54(19)
C6 C7 C8 116.4(2)
O4 C8 C9 110.62(19)
O4 C8 C7 125.6(2)
C9 C8 C7 123.8(2)
C8 C9 C10 120.09(19)
C8 C9 C11 103.20(18)
C10 C9 C11 136.69(19)
O5 C10 C9 119.14(18)
O5 C10 C5 123.07(18)
C9 C10 C5 117.73(18)
N1 C11 O6 122.8(2)
N1 C11 C9 112.50(19)
O6 C11 C9 124.66(19)
O5 C14 C15 108.52(18)
C20 C15 C16 118.4(2)
C20 C15 C14 120.3(2)
C16 C15 C14 121.3(3)
C15 C16 C17 119.3(3)
C18 C17 C16 120.2(3)
C19 C18 C17 119.9(3)
C18 C19 C20 120.3(3)
C19 C20 C15 121.9(3)
O6 C21 C22 107.67(18)
C27 C22 C23 118.8(2)
C27 C22 C21 120.5(2)
C23 C22 C21 120.7(2)
C22 C23 C24 120.3(3)
C25 C24 C23 119.6(3)
C25 C26 C27 120.1(3)
C22 C27 C26 121.0(3)
C26 C25 C24 120.2(3)

loop_
_geom_bond_atom_site_label_1
_geom_bond_atom_site_label_2
_geom_bond_distance
O1 C1 1.412(3)
O1 C12 1.413(3)
O2 C13 1.412(3)
O2 C1 1.412(3)
O3 C4 1.215(3)
O4 C8 1.356(2)
O4 N1 1.431(2)
O5 C10 1.359(2)
O5 C14 1.446(3)
O6 C11 1.338(2)
O6 C21 1.463(3)
N1 C11 1.303(3)
C1 C2 1.493(3)
C1 C6 1.530(3)
C2 C3 1.310(4)
C3 C4 1.468(3)
C4 C5 1.492(3)
C5 C10 1.405(3)
C5 C6 1.415(3)
C6 C7 1.376(3)
C7 C8 1.378(3)
C8 C9 1.376(3)
C9 C10 1.400(3)
C9 C11 1.434(3)
C14 C15 1.491(3)
C15 C20 1.369(3)
C15 C16 1.370(4)
C16 C17 1.402(5)
C17 C18 1.366(5)
C18 C19 1.336(5)
C19 C20 1.361(4)
C21 C22 1.489(3)
C22 C27 1.368(3)
C22 C23 1.379(4)
C23 C24 1.387(4)
C24 C25 1.371(5)
C26 C25 1.356(5)
C26 C27 1.378(4)

loop_
_geom_torsion_atom_site_label_1
_geom_torsion_atom_site_label_2
_geom_torsion_atom_site_label_3
_geom_torsion_atom_site_label_4
_geom_torsion
C8 O4 N1 C11 0.0(3)
C12 O1 C1 O2 -175.84(19)
C12 O1 C1 C2 -60.1(3)
C12 O1 C1 C6 66.5(3)
C13 O2 C1 O1 -169.3(2)
C13 O2 C1 C2 74.3(3)
C13 O2 C1 C6 -51.9(3)
O1 C1 C2 C3 137.9(3)
O2 C1 C2 C3 -112.7(3)
C6 C1 C2 C3 12.5(4)
C1 C2 C3 C4 -1.5(4)
C2 C3 C4 O3 172.7(3)
C2 C3 C4 C5 -8.3(4)
O3 C4 C5 C10 6.6(3)
C3 C4 C5 C10 -172.4(2)
O3 C4 C5 C6 -175.3(2)
C3 C4 C5 C6 5.8(3)
C10 C5 C6 C7 2.5(3)
C4 C5 C6 C7 -175.7(2)
C10 C5 C6 C1 -176.01(19)
C4 C5 C6 C1 5.8(3)
O1 C1 C6 C7 41.8(3)
O2 C1 C6 C7 -68.7(3)
C2 C1 C6 C7 167.0(2)
O1 C1 C6 C5 -139.7(2)
O2 C1 C6 C5 109.8(2)
C2 C1 C6 C5 -14.5(3)
C5 C6 C7 C8 0.5(3)
C1 C6 C7 C8 179.0(2)
N1 O4 C8 C9 -0.6(3)
N1 O4 C8 C7 179.8(2)
C6 C7 C8 O4 176.7(2)
C6 C7 C8 C9 -2.9(4)
O4 C8 C9 C10 -177.45(19)
C7 C8 C9 C10 2.2(4)
O4 C8 C9 C11 0.9(3)
C7 C8 C9 C11 -179.5(2)
C14 O5 C10 C9 -86.9(2)
C14 O5 C10 C5 95.9(2)
C8 C9 C10 O5 -176.4(2)
C11 C9 C10 O5 6.0(4)
C8 C9 C10 C5 0.9(3)
C11 C9 C10 C5 -176.7(2)
C6 C5 C10 O5 174.12(19)
C4 C5 C10 O5 -7.8(3)
C6 C5 C10 C9 -3.1(3)
C4 C5 C10 C9 175.02(19)
O4 N1 C11 O6 -178.7(2)
O4 N1 C11 C9 0.5(3)
C21 O6 C11 N1 -11.0(3)
C21 O6 C11 C9 169.9(2)
C8 C9 C11 N1 -0.9(3)
C10 C9 C11 N1 177.0(3)
C8 C9 C11 O6 178.3(2)
C10 C9 C11 O6 -3.8(4)
C10 O5 C14 C15 179.14(19)
O5 C14 C15 C20 -77.0(3)
O5 C14 C15 C16 105.1(3)
C20 C15 C16 C17 0.1(4)
C14 C15 C16 C17 178.1(3)
C15 C16 C17 C18 -0.3(5)
C16 C17 C18 C19 0.6(6)
C17 C18 C19 C20 -0.7(5)
C18 C19 C20 C15 0.5(5)
C16 C15 C20 C19 -0.2(4)
C14 C15 C20 C19 -178.2(3)
C11 O6 C21 C22 172.8(2)
O6 C21 C22 C27 -99.8(3)
O6 C21 C22 C23 82.0(3)
C27 C22 C23 C24 2.2(4)
C21 C22 C23 C24 -179.5(3)
C22 C23 C24 C25 -1.2(5)
C23 C22 C27 C26 -1.4(4)
C21 C22 C27 C26 -179.7(2)
C25 C26 C27 C22 -0.4(4)
C27 C26 C25 C24 1.5(5)
C23 C24 C25 C26 -0.6(5)
